data_1503781
loop_
_publ_author_name
'Khlebnikov, Alexander F.'
'Novikov, Mikhail S.'
'Petrovskii, Petr P.'
'Magull, Joerg'
'Ringe, Arne'

_publ_section_title
;
 Dibenzoxazepinium ylides: facile access and 1,3-dipolar cycloaddition
 reactions.
;
_journal_issue 4
_journal_name_full 'Organic letters'
_journal_page_first 979
_journal_page_last 982
_journal_paper_doi 10.1021/ol802813a
_journal_volume 11
_journal_year 2009
_chemical_formula_sum 'C24 H17 N3 O'
_chemical_formula_weight 363.41
_chemical_name_systematic
; 
 ? 
;
_space_group_IT_number 14
_symmetry_cell_setting monoclinic
_symmetry_space_group_name_Hall '-P 2yn'
_symmetry_space_group_name_H-M 'P 1 21/n 1'
_atom_sites_solution_hydrogens geom
_atom_sites_solution_primary direct
_atom_sites_solution_secondary difmap
_audit_creation_method SHELXL-97
_cell_angle_alpha 90.00
_cell_angle_beta 94.797(4)
_cell_angle_gamma 90.00
_cell_formula_units_Z 4
_cell_length_a 10.9075(5)
_cell_length_b 9.5213(4)
_cell_length_c 18.1729(8)
_cell_measurement_reflns_used 7919
_cell_measurement_temperature 133(2)
_cell_volume 1880.71(14)
_computing_structure_refinement 'SHELXL-97 (Sheldrick, 1997)'
_computing_structure_solution 'SHELXS-97 (Sheldrick, 1990)'
_diffrn_ambient_temperature 133(2)
_diffrn_measured_fraction_theta_full 0.971
_diffrn_measured_fraction_theta_max 0.971
_diffrn_radiation_monochromator graphite
_diffrn_radiation_source 'fine-focus sealed tube'
_diffrn_radiation_type MoK\a
_diffrn_radiation_wavelength 0.71073
_diffrn_reflns_av_R_equivalents 0.0621
_diffrn_reflns_av_sigmaI/netI 0.0749
_diffrn_reflns_limit_h_max 12
_diffrn_reflns_limit_h_min -13
_diffrn_reflns_limit_k_max 11
_diffrn_reflns_limit_k_min -11
_diffrn_reflns_limit_l_max 22
_diffrn_reflns_limit_l_min -16
_diffrn_reflns_number 7700
_diffrn_reflns_theta_full 26.57
_diffrn_reflns_theta_max 26.57
_diffrn_reflns_theta_min 2.26
_exptl_absorpt_coefficient_mu 0.080
_exptl_absorpt_correction_T_max 0.9833
_exptl_absorpt_correction_T_min 0.9054
_exptl_absorpt_correction_type numerical
_exptl_absorpt_process_details X-AREA
_exptl_crystal_colour colourless
_exptl_crystal_density_diffrn 1.283
_exptl_crystal_density_method 'not measured'
_exptl_crystal_F_000 760
_exptl_crystal_size_max 0.5
_exptl_crystal_size_mid 0.3
_exptl_crystal_size_min 0.1
_refine_diff_density_max 0.187
_refine_diff_density_min -0.204
_refine_diff_density_rms 0.047
_refine_ls_extinction_method none
_refine_ls_goodness_of_fit_ref 0.973
_refine_ls_hydrogen_treatment noref
_refine_ls_matrix_type full
_refine_ls_number_parameters 253
_refine_ls_number_reflns 3806
_refine_ls_number_restraints 0
_refine_ls_restrained_S_all 0.973
_refine_ls_R_factor_all 0.1018
_refine_ls_R_factor_gt 0.0569
_refine_ls_shift/su_max 0.000
_refine_ls_shift/su_mean 0.000
_refine_ls_structure_factor_coef Fsqd
_refine_ls_weighting_details 'calc w=1/[\s^2^(Fo^2^)+(0.0615P)^2^+0.0000P] where P=(Fo^2^+2Fc^2^)/3'
_refine_ls_weighting_scheme calc
_refine_ls_wR_factor_gt 0.1157
_refine_ls_wR_factor_ref 0.1326
_reflns_number_gt 2400
_reflns_number_total 3806
_reflns_threshold_expression >2sigma(I)
_cod_data_source_file ol802813a_si_003.cif
_cod_data_source_block p4
_cod_original_sg_symbol_H-M P2(1)/n
_cod_database_code 1503781

loop_
_symmetry_equiv_pos_as_xyz
'x, y, z'
'-x+1/2, y+1/2, -z+1/2'
'-x, -y, -z'
'x-1/2, -y-1/2, z-1/2'

loop_
_atom_site_label
_atom_site_type_symbol
_atom_site_fract_x
_atom_site_fract_y
_atom_site_fract_z
_atom_site_U_iso_or_equiv
_atom_site_adp_type
_atom_site_occupancy
_atom_site_symmetry_multiplicity
_atom_site_calc_flag
_atom_site_refinement_flags
O1 O 0.91662(14) 0.06733(15) 0.18009(9) 0.0331(4) Uani 1 1 d .
N1 N 0.69396(15) 0.20735(18) 0.17290(11) 0.0286(4) Uani 1 1 d .
N2 N 0.66089(19) 0.0273(2) -0.02572(14) 0.0459(6) Uani 1 1 d .
N3 N 0.35939(19) 0.4408(2) 0.05055(13) 0.0419(5) Uani 1 1 d .
C1 C 0.56675(19) 0.2590(2) 0.17511(13) 0.0290(5) Uani 1 1 d .
H1A H 0.5690 0.3606 0.1892 0.035 Uiso 1 1 calc R
C2 C 0.5183(2) 0.2457(2) 0.09255(13) 0.0306(5) Uani 1 1 d .
H2A H 0.4806 0.1509 0.0838 0.037 Uiso 1 1 calc R
C3 C 0.6353(2) 0.2581(2) 0.04894(13) 0.0301(5) Uani 1 1 d .
H3A H 0.6274 0.3404 0.0146 0.036 Uiso 1 1 calc R
C4 C 0.73936(19) 0.2842(2) 0.11030(13) 0.0292(5) Uani 1 1 d .
H4A H 0.7395 0.3866 0.1226 0.035 Uiso 1 1 calc R
C5 C 0.77114(19) 0.2119(2) 0.23978(13) 0.0288(5) Uani 1 1 d .
C6 C 0.8843(2) 0.1437(2) 0.24119(13) 0.0308(5) Uani 1 1 d .
C7 C 0.9650(2) 0.1416(2) 0.30379(15) 0.0366(6) Uani 1 1 d .
H7A H 1.0425 0.0964 0.3032 0.044 Uiso 1 1 calc R
C8 C 0.9320(2) 0.2058(3) 0.36740(16) 0.0419(6) Uani 1 1 d .
H8A H 0.9867 0.2042 0.4109 0.050 Uiso 1 1 calc R
C9 C 0.8193(2) 0.2726(3) 0.36779(15) 0.0405(6) Uani 1 1 d .
H9A H 0.7963 0.3155 0.4118 0.049 Uiso 1 1 calc R
C10 C 0.7398(2) 0.2769(2) 0.30410(14) 0.0341(5) Uani 1 1 d .
H10A H 0.6634 0.3246 0.3045 0.041 Uiso 1 1 calc R
C11 C 0.4887(2) 0.1805(2) 0.22598(13) 0.0308(5) Uani 1 1 d .
C12 C 0.4047(2) 0.2549(3) 0.26418(15) 0.0397(6) Uani 1 1 d .
H12A H 0.3991 0.3540 0.2587 0.048 Uiso 1 1 calc R
C13 C 0.3290(2) 0.1862(3) 0.31015(17) 0.0471(7) Uani 1 1 d .
H13A H 0.2714 0.2381 0.3357 0.056 Uiso 1 1 calc R
C14 C 0.3374(2) 0.0432(3) 0.31869(16) 0.0461(6) Uani 1 1 d .
H14A H 0.2863 -0.0041 0.3506 0.055 Uiso 1 1 calc R
C15 C 0.4205(2) -0.0320(3) 0.28056(17) 0.0482(7) Uani 1 1 d .
H15A H 0.4260 -0.1311 0.2860 0.058 Uiso 1 1 calc R
C16 C 0.4959(2) 0.0370(3) 0.23436(16) 0.0410(6) Uani 1 1 d .
H16A H 0.5528 -0.0151 0.2084 0.049 Uiso 1 1 calc R
C17 C 0.4275(2) 0.3541(2) 0.06928(14) 0.0332(5) Uani 1 1 d .
C18 C 0.6523(2) 0.1287(2) 0.00725(14) 0.0346(5) Uani 1 1 d .
C19 C 0.86563(19) 0.2472(2) 0.08670(13) 0.0307(5) Uani 1 1 d .
C20 C 0.9438(2) 0.1458(2) 0.11860(14) 0.0310(5) Uani 1 1 d .
C21 C 1.0554(2) 0.1149(3) 0.09027(15) 0.0402(6) Uani 1 1 d .
H21A H 1.1079 0.0447 0.1127 0.048 Uiso 1 1 calc R
C22 C 1.0892(2) 0.1870(3) 0.02954(17) 0.0461(7) Uani 1 1 d .
H22A H 1.1647 0.1651 0.0096 0.055 Uiso 1 1 calc R
C23 C 1.0143(2) 0.2910(3) -0.00275(16) 0.0451(6) Uani 1 1 d .
H23A H 1.0386 0.3415 -0.0442 0.054 Uiso 1 1 calc R
C24 C 0.9034(2) 0.3209(3) 0.02604(14) 0.0372(6) Uani 1 1 d .
H24A H 0.8522 0.3929 0.0041 0.045 Uiso 1 1 calc R

loop_
_atom_site_aniso_label
_atom_site_aniso_U_11
_atom_site_aniso_U_22
_atom_site_aniso_U_33
_atom_site_aniso_U_23
_atom_site_aniso_U_13
_atom_site_aniso_U_12
O1 0.0369(8) 0.0302(8) 0.0325(9) 0.0014(7) 0.0049(7) 0.0030(6)
N1 0.0253(9) 0.0331(9) 0.0273(11) 0.0016(8) 0.0008(8) 0.0009(7)
N2 0.0374(11) 0.0502(13) 0.0492(15) -0.0129(11) -0.0015(10) 0.0040(9)
N3 0.0367(11) 0.0507(12) 0.0386(13) 0.0062(10) 0.0060(10) 0.0107(9)
C1 0.0264(10) 0.0310(11) 0.0294(13) -0.0010(9) 0.0016(9) 0.0006(9)
C2 0.0300(10) 0.0331(11) 0.0284(13) -0.0003(10) 0.0020(9) 0.0013(9)
C3 0.0304(10) 0.0330(11) 0.0266(12) 0.0023(10) 0.0005(9) 0.0018(9)
C4 0.0311(11) 0.0295(10) 0.0271(13) 0.0006(9) 0.0024(10) -0.0002(9)
C5 0.0313(11) 0.0296(11) 0.0248(12) 0.0010(9) -0.0017(10) -0.0020(8)
C6 0.0314(11) 0.0298(11) 0.0311(13) -0.0002(9) 0.0020(10) -0.0015(9)
C7 0.0323(11) 0.0357(12) 0.0407(15) 0.0057(11) -0.0035(11) -0.0012(9)
C8 0.0424(13) 0.0481(14) 0.0335(15) 0.0020(11) -0.0072(12) -0.0053(11)
C9 0.0429(13) 0.0484(14) 0.0298(14) -0.0033(11) 0.0001(11) -0.0051(11)
C10 0.0362(12) 0.0338(12) 0.0323(14) -0.0013(10) 0.0029(11) -0.0037(9)
C11 0.0289(10) 0.0349(11) 0.0288(13) 0.0000(10) 0.0026(10) 0.0000(9)
C12 0.0382(12) 0.0381(12) 0.0441(16) -0.0022(11) 0.0115(11) -0.0004(10)
C13 0.0403(13) 0.0544(16) 0.0492(18) -0.0056(13) 0.0194(13) -0.0011(12)
C14 0.0369(13) 0.0596(16) 0.0436(16) 0.0061(13) 0.0136(12) -0.0039(12)
C15 0.0469(14) 0.0418(13) 0.0574(19) 0.0150(13) 0.0127(14) 0.0004(11)
C16 0.0386(13) 0.0378(12) 0.0483(17) 0.0056(11) 0.0136(12) 0.0047(10)
C17 0.0326(11) 0.0393(12) 0.0280(13) -0.0003(10) 0.0038(10) 0.0002(10)
C18 0.0292(11) 0.0410(13) 0.0330(14) -0.0035(11) -0.0007(10) 0.0007(10)
C19 0.0297(10) 0.0316(11) 0.0305(13) -0.0016(10) 0.0016(10) -0.0016(9)
C20 0.0315(11) 0.0296(10) 0.0320(13) -0.0011(9) 0.0045(10) -0.0004(9)
C21 0.0340(12) 0.0417(13) 0.0454(16) 0.0014(11) 0.0067(11) 0.0055(10)
C22 0.0375(13) 0.0542(15) 0.0486(17) 0.0034(13) 0.0146(12) 0.0056(11)
C23 0.0368(13) 0.0576(16) 0.0422(16) 0.0069(12) 0.0103(12) 0.0026(11)
C24 0.0332(11) 0.0438(13) 0.0348(15) 0.0066(11) 0.0035(11) 0.0013(10)

loop_
_atom_type_symbol
_atom_type_description
_atom_type_scat_dispersion_real
_atom_type_scat_dispersion_imag
_atom_type_scat_source
C C 0.0033 0.0016 'International Tables Vol C Tables 4.2.6.8 and 6.1.1.4'
H H 0.0000 0.0000 'International Tables Vol C Tables 4.2.6.8 and 6.1.1.4'
N N 0.0061 0.0033 'International Tables Vol C Tables 4.2.6.8 and 6.1.1.4'
O O 0.0106 0.0060 'International Tables Vol C Tables 4.2.6.8 and 6.1.1.4'

loop_
_geom_angle_atom_site_label_1
_geom_angle_atom_site_label_2
_geom_angle_atom_site_label_3
_geom_angle
C20 O1 C6 116.23(16)
C5 N1 C4 115.61(17)
C5 N1 C1 117.25(18)
C4 N1 C1 103.46(17)
N1 C1 C11 115.57(18)
N1 C1 C2 101.01(17)
C11 C1 C2 112.84(18)
C17 C2 C1 112.81(19)
C17 C2 C3 111.15(19)
C1 C2 C3 104.94(17)
C18 C3 C4 113.01(18)
C18 C3 C2 110.06(18)
C4 C3 C2 103.19(18)
N1 C4 C19 118.31(18)
N1 C4 C3 101.75(17)
C19 C4 C3 112.86(19)
C10 C5 C6 118.2(2)
C10 C5 N1 124.3(2)
C6 C5 N1 117.5(2)
C7 C6 C5 121.7(2)
C7 C6 O1 117.6(2)
C5 C6 O1 120.7(2)
C6 C7 C8 119.4(2)
C7 C8 C9 120.1(2)
C8 C9 C10 120.2(2)
C9 C10 C5 120.5(2)
C16 C11 C12 119.0(2)
C16 C11 C1 122.1(2)
C12 C11 C1 118.9(2)
C13 C12 C11 120.8(2)
C14 C13 C12 119.9(2)
C13 C14 C15 119.7(3)
C14 C15 C16 120.2(2)
C11 C16 C15 120.4(2)
N3 C17 C2 178.1(2)
N2 C18 C3 177.4(2)
C20 C19 C24 118.0(2)
C20 C19 C4 125.9(2)
C24 C19 C4 116.1(2)
C19 C20 C21 121.3(2)
C19 C20 O1 123.00(19)
C21 C20 O1 115.7(2)
C22 C21 C20 119.5(2)
C21 C22 C23 120.6(2)
C22 C23 C24 119.3(3)
C23 C24 C19 121.2(2)

loop_
_geom_bond_atom_site_label_1
_geom_bond_atom_site_label_2
_geom_bond_distance
O1 C20 1.396(3)
O1 C6 1.397(3)
N1 C5 1.420(3)
N1 C4 1.473(3)
N1 C1 1.476(3)
N2 C18 1.144(3)
N3 C17 1.143(3)
C1 C11 1.507(3)
C1 C2 1.553(3)
C2 C17 1.468(3)
C2 C3 1.561(3)
C3 C18 1.467(3)
C3 C4 1.543(3)
C4 C19 1.518(3)
C5 C10 1.390(3)
C5 C6 1.394(3)
C6 C7 1.379(3)
C7 C8 1.382(4)
C8 C9 1.384(4)
C9 C10 1.388(4)
C11 C16 1.376(3)
C11 C12 1.389(3)
C12 C13 1.387(4)
C13 C14 1.373(4)
C14 C15 1.386(4)
C15 C16 1.389(4)
C19 C20 1.382(3)
C19 C24 1.398(3)
C20 C21 1.393(3)
C21 C22 1.376(4)
C22 C23 1.383(4)
C23 C24 1.387(3)
